data_7119022
loop_
_publ_author_name
'Sounak Sarkar'
'Mysore S. Pavan'
'Suryanarayan Cherukuvada'
'Tayur N. Guru Row'

_publ_section_title
;
 Acetazolamide polymorphism: a case of hybridization induced polymorphism?
;
_journal_name_full Chem.Commun.
_journal_page_first 5820
_journal_volume 52
_journal_year 2016
_chemical_formula_moiety 'C4 H6 N4 O3 S2'
_chemical_formula_sum 'C4 H6 N4 O3 S2'
_chemical_formula_weight 222.25
_chemical_name_common N-(5-sulfamoyl-1,3,4-thiadiazol-2-yl)acetamide
_chemical_name_systematic Acetazolamide
_space_group_crystal_system monoclinic
_space_group_IT_number 14
_space_group_name_Hall '-P 2yn'
_space_group_name_H-M_alt 'P 1 21/n 1'
_symmetry_space_group_name_Hall '-P 2yn'
_symmetry_space_group_name_H-M 'P 1 21/n 1'
_audit_conform_dict_location ftp://ftp.iucr.org/pub/cif_core.dic
_audit_conform_dict_name cif_core.dic
_audit_conform_dict_version 2.3
_audit_creation_date '18-Feb-02 T19:31:26-00:00'
_audit_creation_method 'XD routine XDCIF'
_audit_update_record
;
2016-02-22 deposited with the CCDC.
2016-03-21 downloaded from the CCDC.
;
_cell_angle_alpha 90
_cell_angle_beta 103.803(2)
_cell_angle_gamma 90
_cell_formula_units_Z 4
_cell_length_a 4.73060(10)
_cell_length_b 21.6655(4)
_cell_length_c 8.10690(10)
_cell_measurement_reflns_used 23667
_cell_measurement_temperature 100(2)
_cell_measurement_theta_max 53.4580
_cell_measurement_theta_min 3.7330
_cell_volume 806.89(3)
_computing_cell_refinement
;
CrysAlisPro, Agilent Technologies,
Version 1.171.37.35 (release 13-08-2014 CrysAlis171 .NET)
(compiled Aug 13 2014,18:06:01)
;
_computing_data_collection
;
CrysAlisPro, Agilent Technologies,
Version 1.171.37.35 (release 13-08-2014 CrysAlis171 .NET)
(compiled Aug 13 2014,18:06:01)
;
_computing_data_reduction
;
CrysAlisPro, Agilent Technologies,
Version 1.171.37.35 (release 13-08-2014 CrysAlis171 .NET)
(compiled Aug 13 2014,18:06:01)
;
_computing_molecular_graphics 'Volkov et al, (2006)'
_computing_publication_material 'Volkov et al, (2006)'
_computing_structure_refinement 'Volkov et al, (2006)'
_diffrn_ambient_environment N~2~
_diffrn_ambient_temperature 100(2)
_diffrn_detector 'CCD plate'
_diffrn_detector_area_resol_mean 8.0419
_diffrn_detector_type Eos
_diffrn_measured_fraction_theta_full 0.999
_diffrn_measured_fraction_theta_max 1.000
_diffrn_measurement_details
;
  1 omega  -20.00   39.00   1.0000   12.0000
omega____ theta____ kappa____ phi______ frames
    -        0.0000  -99.0000 -150.0000 59

  2 omega  -29.00   71.00   1.0000   12.0000
omega____ theta____ kappa____ phi______ frames
    -        0.0000   19.0000   30.0000 100

  3 omega   54.00  139.00   1.0000   70.0000
omega____ theta____ kappa____ phi______ frames
    -       72.4841   61.0000   90.0000 85

  4 omega    6.00   91.00   1.0000   70.0000
omega____ theta____ kappa____ phi______ frames
    -       72.4841  -61.0000   60.0000 85

  5 phi    120.00  237.00   1.0000   70.0000
omega____ theta____ kappa____ phi______ frames
  72.4841   72.4841  -20.0000     -     117

  6 omega   55.00  141.00   1.0000   70.0000
omega____ theta____ kappa____ phi______ frames
    -       72.4841   45.0000   30.0000 86

  7 omega    6.00   91.00   1.0000   70.0000
omega____ theta____ kappa____ phi______ frames
    -       72.4841  -61.0000  150.0000 85

  8 omega   54.00  139.00   1.0000   70.0000
omega____ theta____ kappa____ phi______ frames
    -       72.4841   61.0000  120.0000 85

  9 omega  -69.00   19.00   1.0000   12.0000
omega____ theta____ kappa____ phi______ frames
    -        0.0000  -37.0000   30.0000 88

 10 omega   55.00  141.00   1.0000   70.0000
omega____ theta____ kappa____ phi______ frames
    -       72.4841   45.0000  -60.0000 86

 11 omega    3.00  122.00   1.0000   70.0000
omega____ theta____ kappa____ phi______ frames
    -       72.4841 -125.0000   60.0000 119

 12 omega   46.00  140.00   1.0000   70.0000
omega____ theta____ kappa____ phi______ frames
    -       72.4841   77.0000  -30.0000 94

 13 omega   54.00  139.00   1.0000   70.0000
omega____ theta____ kappa____ phi______ frames
    -       72.4841   61.0000 -150.0000 85

 14 omega  -20.00   39.00   1.0000   12.0000
omega____ theta____ kappa____ phi______ frames
    -        0.0000  -99.0000  -30.0000 59

 15 omega    6.00   91.00   1.0000   70.0000
omega____ theta____ kappa____ phi______ frames
    -       72.4841  -61.0000 -120.0000 85

 16 omega   46.00  140.00   1.0000   70.0000
omega____ theta____ kappa____ phi______ frames
    -       72.4841   77.0000 -120.0000 94

 17 omega   46.00  140.00   1.0000   70.0000
omega____ theta____ kappa____ phi______ frames
    -       72.4841   77.0000   30.0000 94

 18 omega   46.00  140.00   1.0000   70.0000
omega____ theta____ kappa____ phi______ frames
    -       72.4841   77.0000  150.0000 94

 19 omega  -20.00   39.00   1.0000   12.0000
omega____ theta____ kappa____ phi______ frames
    -        0.0000  -99.0000   90.0000 59

 20 omega   46.00  102.00   1.0000   70.0000
omega____ theta____ kappa____ phi______ frames
    -       72.4841   77.0000  -60.0000 56
;
_diffrn_measurement_device 'four-circle diffractometer'
_diffrn_measurement_device_type 'Xcalibur, Eos, Nova'
_diffrn_measurement_method '\w and \p scans'
_diffrn_orient_matrix_UB_11 0.1522350000
_diffrn_orient_matrix_UB_12 -0.0039613000
_diffrn_orient_matrix_UB_13 0.0312581000
_diffrn_orient_matrix_UB_21 0.0249639000
_diffrn_orient_matrix_UB_22 0.0168715000
_diffrn_orient_matrix_UB_23 -0.0701778000
_diffrn_orient_matrix_UB_31 0.0065953000
_diffrn_orient_matrix_UB_32 0.0277679000
_diffrn_orient_matrix_UB_33 0.0470792000
_diffrn_radiation_monochromator mirror
_diffrn_radiation_probe x-ray
_diffrn_radiation_type MoK\a
_diffrn_radiation_wavelength 0.71073
_diffrn_reflns_number 9242
_diffrn_reflns_point_group_measured_fraction_full 0.999
_diffrn_reflns_point_group_measured_fraction_max 1.000
_diffrn_reflns_theta_full 25.242
_diffrn_reflns_theta_max 52.083
_diffrn_reflns_theta_min 2.753
_diffrn_source 'Mova (Mo) X-ray Source'
_exptl_absorpt_coefficient_mu 0.639
_exptl_absorpt_correction_T_max 0.955
_exptl_absorpt_correction_T_min 0.847
_exptl_absorpt_correction_type gaussian
_exptl_absorpt_process_details
;
CrysAlisPro, Agilent Technologies,
Version 1.171.37.35 (release 13-08-2014 CrysAlis171 .NET)
(compiled Aug 13 2014,18:06:01)
Numerical absorption correction based on gaussian integration over
            a multifaceted crystal model
Empirical absorption correction using spherical harmonics,
 implemented in SCALE3 ABSPACK scaling algorithm.
;
_exptl_crystal_colour colourless
_exptl_crystal_density_diffrn 1.830
_exptl_crystal_description needle
_exptl_crystal_F_000 456
_exptl_crystal_recrystallization_method 'Re-crystallisation from solvent: Water'
_exptl_crystal_size_max 0.3423
_exptl_crystal_size_mid 0.1184
_exptl_crystal_size_min 0.0887
_refine_ls_extinction_method none
_refine_ls_goodness_of_fit_ref 0.992
_refine_ls_matrix_type full
_refine_ls_number_parameters 396
_refine_ls_number_reflns 6975
_refine_ls_number_restraints 0
_refine_ls_R_factor_all 0.037
_refine_ls_R_factor_gt 0.022
_refine_ls_R_Fsqd_factor 0.027
_refine_ls_shift/su_max 0
_refine_ls_structure_factor_coef Fsqd
_refine_ls_weighting_details
;
        calc w2 = 1/[s^2^(Fo^2^)]
;
_refine_ls_weighting_scheme calc
_refine_ls_wR_factor_ref 0.048
_reflns_number_gt 6975
_reflns_number_total 9242
_reflns_threshold_expression 'I > 3\s(I)'
_cod_data_source_file c6cc01612j2.cif
_cod_data_source_block acz
_cod_database_code 7119022
_chemical_oxdiff_formula 'C4 H6 N4 O3 S2'

loop_
_space_group_symop_id
_space_group_symop_operation_xyz
1 +X,+Y,+Z
2 1/2-X,1/2+Y,1/2-Z
3 -X,-Y,-Z
4 1/2+X,1/2-Y,1/2+Z

loop_
_atom_local_axes_atom_label
_atom_local_axes_atom0
_atom_local_axes_ax1
_atom_local_axes_atom1
_atom_local_axes_atom2
_atom_local_axes_ax2
S(1) C(1) Z S(1) C(2) Y
S(2) O(2) Z S(2) O(1) Y
O(1) S(2) Z O(1) N(1) Y
O(2) S(2) Z O(2) N(1) Y
O(3) C(3) Z O(3) N(4) Y
N(1) H(1) Z N(1) H(2) Y
N(2) C(1) Z N(2) N(3) Y
N(3) C(2) Z N(3) N(2) Y
N(4) H(3) Z N(4) C(2) Y
C(1) N(2) Z C(1) S(1) Y
C(2) N(3) Z C(2) N(4) Y
C(3) O(3) Z C(3) N(4) Y
C(4) H(4B) Z C(4) H(4A) Y
H(4A) C(4) Z H(4A) H(4B) Y
H(4B) C(4) Z H(4B) H(4A) Y
H(4C) C(4) Z H(4C) H(4A) Y
H(1) N(1) Z H(1) H(2) Y
H(3) N(4) Z H(3) C(2) Y
H(2) N(1) Z H(2) H(1) Y

loop_
_atom_rho_multipole_atom_label
_atom_rho_multipole_coeff_Pv
_atom_rho_multipole_coeff_P00
_atom_rho_multipole_coeff_P11
_atom_rho_multipole_coeff_P1-1
_atom_rho_multipole_coeff_P10
_atom_rho_multipole_coeff_P20
_atom_rho_multipole_coeff_P21
_atom_rho_multipole_coeff_P2-1
_atom_rho_multipole_coeff_P22
_atom_rho_multipole_coeff_P2-2
_atom_rho_multipole_coeff_P30
_atom_rho_multipole_coeff_P31
_atom_rho_multipole_coeff_P3-1
_atom_rho_multipole_coeff_P32
_atom_rho_multipole_coeff_P3-2
_atom_rho_multipole_coeff_P33
_atom_rho_multipole_coeff_P3-3
_atom_rho_multipole_coeff_P40
_atom_rho_multipole_coeff_P41
_atom_rho_multipole_coeff_P4-1
_atom_rho_multipole_coeff_P42
_atom_rho_multipole_coeff_P4-2
_atom_rho_multipole_coeff_P43
_atom_rho_multipole_coeff_P4-3
_atom_rho_multipole_coeff_P44
_atom_rho_multipole_coeff_P4-4
_atom_rho_multipole_kappa
_atom_rho_multipole_kappa_prime0
_atom_rho_multipole_kappa_prime1
_atom_rho_multipole_kappa_prime2
_atom_rho_multipole_kappa_prime3
_atom_rho_multipole_kappa_prime4
_atom_rho_multipole_radial_slater_n0
_atom_rho_multipole_radial_slater_zeta0
_atom_rho_multipole_radial_slater_n1
_atom_rho_multipole_radial_slater_zeta1
_atom_rho_multipole_radial_slater_n2
_atom_rho_multipole_radial_slater_zeta2
_atom_rho_multipole_radial_slater_n3
_atom_rho_multipole_radial_slater_zeta3
_atom_rho_multipole_radial_slater_n4
_atom_rho_multipole_radial_slater_zeta4
S(1) 5.8717 0 -0.0339 -0.0079 -0.01 -0.0932 0.0578 0.1429 0.085 -0.0498 0.0681 0.0052 -0.0973 0.0282 0.0066 0.0035 -0.0476 0.0594 -0.0216 -0.0484 0.0333 0.0228 0.0327 -0.0486 0.0326 -0.0387 0.981338 0.97768 0.97768 0.97768 0.97768 0.97768 4 3.8512666666667 4 3.8512666666667 4 3.8512666666667 4 3.8512666666667 4 3.8512666666667
S(2) 6.0253 0 -0.0644 0.014 0.0777 0.1003 0.1159 -0.0519 -0.0585 0.0812 0.4062 -0.0047 0.0799 0.099 -0.0645 0.0542 -0.2519 0.0129 -0.0552 -0.0072 -0.0183 -0.0085 -0.0406 0.1615 -0.0132 -0.0065 0.955345 0.968744 0.968744 0.968744 0.968744 0.968744 4 3.8512666666667 4 3.8512666666667 4 3.8512666666667 4 3.8512666666667 4 3.8512666666667
O(1) 6.0612 0 0.0197 -0.0333 -0.0091 -0.0204 -0.0043 -0.0254 -0.0146 0.0207 0.0115 0.0036 -0.0097 -0.0164 -0.022 -0.0228 0.0178 0 0 0 0 0 0 0 0 0 0.996342 0.991248 0.991248 0.991248 0.991248 0.991248 2 4.466 2 4.466 2 4.466 3 4.466 4 4.466
O(2) 6.1814 0 0.0656 -0.0032 -0.0419 -0.0393 -0.0052 0.0038 -0.0365 0.01 0.0157 -0.0174 -0.033 -0.0179 0.0015 0.0054 0.0131 0 0 0 0 0 0 0 0 0 0.992993 0.933195 0.933195 0.933195 0.933195 0.933195 2 4.466 2 4.466 2 4.466 3 4.466 4 4.466
O(3) 6.2347 0 -0.0342 0.011 -0.0701 0.0266 -0.0079 0.0233 -0.1085 0.0079 0.0351 0.0014 -0.0139 0.0135 0.0214 0.0132 0.0253 0 0 0 0 0 0 0 0 0 0.98696 0.954674 0.954674 0.954674 0.954674 0.954674 2 4.466 2 4.466 2 4.466 3 4.466 4 4.466
N(1) 5.0555 0 -0.0082 0.0306 0.0084 0.0216 -0.0089 0.005 0.0273 0.0377 0.1254 -0.0075 0.0017 0.112 -0.0007 0.0119 -0.0055 0 0 0 0 0 0 0 0 0 0.992978 1.010566 1.010566 1.010566 1.010566 1.010566 2 3.83936 2 3.83936 2 3.83936 3 3.83936 4 3.83936
N(2) 4.9524 0 -0.023 -0.098 -0.0373 0.0645 -0.0123 0.0769 -0.0752 0.0072 0.1259 0.0188 -0.005 0.0917 0.012 0.0028 -0.0465 0 0 0 0 0 0 0 0 0 0.998856 0.967403 0.967403 0.967403 0.967403 0.967403 2 3.83936 2 3.83936 2 3.83936 3 3.83936 4 3.83936
N(3) 4.9358 0 0.0148 -0.1112 -0.0674 0.0135 -0.0206 0.1051 -0.0426 0.0323 0.0548 0.0101 -0.0466 0.0659 -0.0047 -0.0052 -0.0407 0 0 0 0 0 0 0 0 0 1.004958 0.965042 0.965042 0.965042 0.965042 0.965042 2 3.83936 2 3.83936 2 3.83936 3 3.83936 4 3.83936
N(4) 5.0541 0 0.0155 -0.0115 0.019 0.016 0.0062 0.0126 0.0179 -0.0125 0.1708 0.0021 -0.0009 0.1234 0.0196 0.0148 -0.041 0 0 0 0 0 0 0 0 0 0.996149 0.953817 0.953817 0.953817 0.953817 0.953817 2 3.83936 2 3.83936 2 3.83936 3 3.83936 4 3.83936
C(1) 4.0367 0 0.0261 0.044 0.044 0.1365 0.0189 0.0299 -0.0696 0.0129 0.2208 -0.0286 0.0058 0.1566 -0.0298 0.0099 0.0001 0 0 0 0 0 0 0 0 0 1.009228 0.986612 0.986612 0.986612 0.986612 0.986612 2 3.1762 2 3.1762 2 3.1762 3 3.1762 4 3.1762
C(2) 3.9433 0 -0.0098 -0.0293 0.0592 0.1443 -0.0125 -0.0149 -0.1094 -0.0059 0.2596 -0.0164 0.0095 0.1962 0.0315 -0.0118 -0.0091 0 0 0 0 0 0 0 0 0 1.010602 1.00152 1.00152 1.00152 1.00152 1.00152 2 3.1762 2 3.1762 2 3.1762 3 3.1762 4 3.1762
C(3) 4.1497 0 -0.0098 -0.0145 0.0717 0.1935 0.0324 0.0233 -0.1591 0.0027 0.2353 -0.0259 -0.0387 0.2087 -0.0008 -0.0166 -0.0097 0 0 0 0 0 0 0 0 0 0.988392 0.987056 0.987056 0.987056 0.987056 0.987056 2 3.1762 2 3.1762 2 3.1762 3 3.1762 4 3.1762
C(4) 4.9579 0 -0.0592 0.073 0.1536 0.0927 0.0581 0.0016 -0.0343 0.0473 0.1491 -0.0412 0.0856 -0.0369 0.075 -0.0247 -0.2479 0 0 0 0 0 0 0 0 0 0.953658 0.991834 0.991834 0.991834 0.991834 0.991834 2 3.1762 2 3.1762 2 3.1762 3 3.1762 4 3.1762
H(4A) 0.794 0 0 0 0.104 -0.1512 0 0 0 0 0 0 0 0 0 0 0 0 0 0 0 0 0 0 0 0 1.2 1.2 1.2 1.2 1.2 1.2 0 2 1 2 2 2 3 2 4 2
H(4B) 0.6114 0 0 0 0.0065 -0.1162 0 0 0 0 0 0 0 0 0 0 0 0 0 0 0 0 0 0 0 0 1.2 1.2 1.2 1.2 1.2 1.2 0 2 1 2 2 2 3 2 4 2
H(4C) 0.8639 0 0 0 0.1458 -0.003 0 0 0 0 0 0 0 0 0 0 0 0 0 0 0 0 0 0 0 0 1.2 1.2 1.2 1.2 1.2 1.2 0 2 1 2 2 2 3 2 4 2
H(1) 0.7647 0 0 0 0.2063 0.064 0 0 0 0 0 0 0 0 0 0 0 0 0 0 0 0 0 0 0 0 1.2 1.2 1.2 1.2 1.2 1.2 0 2 1 2 2 2 3 2 4 2
H(3) 0.7568 0 0 0 0.1667 0.1136 0 0 0 0 0 0 0 0 0 0 0 0 0 0 0 0 0 0 0 0 1.2 1.2 1.2 1.2 1.2 1.2 0 2 1 2 2 2 3 2 4 2
H(2) 0.75 0 0 0 0.1968 0.0227 0 0 0 0 0 0 0 0 0 0 0 0 0 0 0 0 0 0 0 0 1.2 1.2 1.2 1.2 1.2 1.2 0 2 1 2 2 2 3 2 4 2

loop_
_atom_site_aniso_label
_atom_site_aniso_U_11
_atom_site_aniso_U_22
_atom_site_aniso_U_33
_atom_site_aniso_U_12
_atom_site_aniso_U_13
_atom_site_aniso_U_23
S(1) 0.007869 0.008731 0.009067 0.001583 -0.000199 -0.00061
S(2) 0.009146 0.007423 0.008565 0.002012 0.002898 0.001439
O(1) 0.014726 0.014431 0.010494 0.005858 -0.002284 -0.001717
O(2) 0.017723 0.010681 0.022665 0.000672 0.011975 0.005321
O(3) 0.015041 0.01373 0.019059 0.002479 -0.006188 -0.004443
N(1) 0.011265 0.010652 0.011418 -0.001369 0.004885 -0.002762
N(2) 0.008578 0.007563 0.010711 0.0007 0.000581 -0.000751
N(3) 0.007741 0.007825 0.010424 0.001452 -0.000231 -0.000471
N(4) 0.009115 0.007615 0.010696 0.001688 0.000329 -0.000755
C(1) 0.008286 0.007514 0.008949 0.001651 0.001518 0.00041
C(2) 0.007465 0.007213 0.008575 0.000943 0.001049 -0.000187
C(3) 0.011816 0.008492 0.011542 0.000898 0.000181 -0.001466
C(4) 0.022497 0.008885 0.015589 0.002895 0.001512 -0.00187
H(4A) 0.054359 0.023368 0.035657 0.007288 0.017298 0.00761
H(4B) 0.026373 0.027972 0.049271 0.005301 0.011259 -0.001576
H(4C) 0.045594 0.029301 0.035521 0.007412 -0.010878 -0.015561
H(1) 0.021763 0.025065 0.030956 -0.004096 0.014797 -0.001026
H(3) 0.020955 0.020935 0.025039 0.007382 -0.004721 -0.000873
H(2) 0.025357 0.021126 0.02258 -0.004022 0.004295 -0.006388

loop_
_atom_site_label
_atom_site_fract_x
_atom_site_fract_y
_atom_site_fract_z
_atom_site_occupancy
_atom_site_symmetry_multiplicity
_atom_site_U_iso_or_equiv
S(1) 0.791986 0.063638 0.212046 1 4 0.009
S(2) 0.710981 0.200191 0.285028 1 4 0.008
O(1) 0.460828 0.182805 0.153492 1 4 0.014
O(2) 0.911559 0.24534 0.252482 1 4 0.016
O(3) 0.794211 -0.049057 0.100027 1 4 0.018
N(1) 0.609732 0.220465 0.448966 1 4 0.011
N(2) 1.146508 0.124813 0.44606 1 4 0.009
N(3) 1.26588 0.067051 0.449426 1 4 0.009
N(4) 1.190653 -0.028561 0.311299 1 4 0.009
C(1) 0.904264 0.129434 0.330101 1 4 0.008
C(2) 1.106475 0.030568 0.332789 1 4 0.008
C(3) 1.025928 -0.066944 0.188942 1 4 0.011
C(4) 1.14994 -0.12984 0.17857 1 4 0.016
H(4A) 1.134884 -0.156364 0.288386 1 4 0.037
H(4B) 1.375503 -0.125741 0.174429 1 4 0.034
H(4C) 1.031309 -0.152751 0.065304 1 4 0.040
H(1) 0.43277 0.199042 0.472725 1 4 0.024
H(3) 1.384092 -0.044001 0.387322 1 4 0.024
H(2) 0.741689 0.252057 0.521801 1 4 0.023

loop_
_geom_angle_atom_site_label_1
_geom_angle_atom_site_label_2
_geom_angle_atom_site_label_3
_geom_angle
_geom_angle_site_symmetry_1
_geom_angle_site_symmetry_2
_geom_angle_site_symmetry_3
_geom_angle_publ_flag
C(1) S(1) C(2) 85.357218719767 ***_555 1_555 ***_555 yes
O(1) S(2) O(2) 120.39252412897 ***_555 1_555 ***_555 yes
O(1) S(2) N(1) 109.57894892623 ***_555 1_555 ***_555 yes
O(1) S(2) C(1) 102.58913710474 ***_555 1_555 ***_555 yes
O(2) S(2) N(1) 108.23038659796 ***_555 1_555 ***_555 yes
O(2) S(2) C(1) 107.236846821 ***_555 1_555 ***_555 yes
N(1) S(2) C(1) 108.14137538363 ***_555 1_555 ***_555 yes
S(2) N(1) H(1) 117.5243635965 ***_555 1_555 ***_555 yes
S(2) N(1) H(2) 114.15494482119 ***_555 1_555 ***_555 yes
H(1) N(1) H(2) 128.19647478051 ***_555 1_555 ***_555 yes
N(3) N(2) C(1) 111.85924829161 ***_555 1_555 ***_555 yes
N(2) N(3) C(2) 111.69971759774 ***_555 1_555 ***_555 yes
C(2) N(4) C(3) 121.60743216377 ***_555 1_555 ***_555 yes
C(2) N(4) H(3) 118.24418904442 ***_555 1_555 ***_555 yes
C(3) N(4) H(3) 120.13611384337 ***_555 1_555 ***_555 yes
S(1) C(1) S(2) 121.49002713488 ***_555 1_555 ***_555 yes
S(1) C(1) N(2) 115.97117750509 ***_555 1_555 ***_555 yes
S(2) C(1) N(2) 122.41293291738 ***_555 1_555 ***_555 yes
S(1) C(2) N(3) 115.09462999036 ***_555 1_555 ***_555 yes
S(1) C(2) N(4) 123.67176948503 ***_555 1_555 ***_555 yes
N(3) C(2) N(4) 121.23182062369 ***_555 1_555 ***_555 yes
O(3) C(3) N(4) 120.31084940568 ***_555 1_555 ***_555 yes
O(3) C(3) C(4) 124.397226381 ***_555 1_555 ***_555 yes
N(4) C(3) C(4) 115.28291041851 ***_555 1_555 ***_555 yes
C(3) C(4) H(4A) 109.64167467614 ***_555 1_555 ***_555 yes
C(3) C(4) H(4B) 109.33928671032 ***_555 1_555 ***_555 yes
C(3) C(4) H(4C) 109.68511995506 ***_555 1_555 ***_555 yes
H(4A) C(4) H(4B) 109.31422508236 ***_555 1_555 ***_555 yes
H(4A) C(4) H(4C) 109.60451189394 ***_555 1_555 ***_555 yes
H(4B) C(4) H(4C) 109.24080874479 ***_555 1_555 ***_555 yes

loop_
_geom_bond_atom_site_label_1
_geom_bond_atom_site_label_2
_geom_bond_distance
_geom_bond_site_symmetry_1
_geom_bond_site_symmetry_2
_geom_bond_publ_flag
S(1) C(1) 1.7284590047754 1_555 1_555 yes
S(1) C(2) 1.7291402648467 1_555 1_555 yes
S(2) O(1) 1.4412571223729 1_555 1_555 yes
S(2) O(2) 1.4304640000523 1_555 1_555 yes
S(2) N(1) 1.5787382789741 1_555 1_555 yes
S(2) C(1) 1.7776862955998 1_555 1_555 yes
O(3) C(3) 1.2224182388079 1_555 1_555 yes
N(1) H(1) 1.0150183888765 1_555 1_555 yes
N(1) H(2) 1.0153422640985 1_555 1_555 yes
N(2) N(3) 1.3705432131193 1_555 1_555 yes
N(2) C(1) 1.3011259751634 1_555 1_555 yes
N(3) C(2) 1.3218392081139 1_555 1_555 yes
N(4) C(2) 1.3649696542424 1_555 1_555 yes
N(4) C(3) 1.3834247177392 1_555 1_555 yes
N(4) H(3) 1.0295650284684 1_555 1_555 yes
C(3) C(4) 1.4938699010132 1_555 1_555 yes
C(4) H(4A) 1.0761668733025 1_555 1_555 yes
C(4) H(4B) 1.0792120405949 1_555 1_555 yes
C(4) H(4C) 1.0763819536507 1_555 1_555 yes

loop_
_geom_torsion_atom_site_label_1
_geom_torsion_atom_site_label_2
_geom_torsion_atom_site_label_3
_geom_torsion_atom_site_label_4
_geom_torsion
_geom_torsion_site_symmetry_1
_geom_torsion_site_symmetry_2
_geom_torsion_site_symmetry_3
_geom_torsion_site_symmetry_4
_geom_torsion_publ_flag
C(2) S(1) C(1) S(2) 175.10385101902 1_555 1_555 1_555 1_555 yes
C(2) S(1) C(1) N(2) -0.91138732950036 1_555 1_555 1_555 1_555 yes
C(1) S(1) C(2) N(3) 1.2696330405457 1_555 1_555 1_555 1_555 yes
C(1) S(1) C(2) N(4) -178.24875770005 1_555 1_555 1_555 1_555 yes
O(1) S(2) N(1) H(1) 32.748412629683 1_555 1_555 1_555 1_555 yes
O(1) S(2) N(1) H(2) -150.96889059128 1_555 1_555 1_555 1_555 yes
O(1) S(2) C(1) S(1) 5.3063430408368 1_555 1_555 1_555 1_555 yes
O(1) S(2) C(1) N(2) -178.93758073866 1_555 1_555 1_555 1_555 yes
O(2) S(2) N(1) H(1) 165.78714124314 1_555 1_555 1_555 1_555 yes
O(2) S(2) N(1) H(2) -17.930161977817 1_555 1_555 1_555 1_555 yes
O(2) S(2) C(1) S(1) -122.43149340134 1_555 1_555 1_555 1_555 yes
O(2) S(2) C(1) N(2) 53.324587021374 1_555 1_555 1_555 1_555 yes
N(1) S(2) C(1) S(1) 121.05947656951 1_555 1_555 1_555 1_555 yes
N(1) S(2) C(1) N(2) -63.184447209979 1_555 1_555 1_555 1_555 yes
C(1) S(2) N(1) H(1) -78.349932200501 1_555 1_555 1_555 1_555 yes
C(1) S(2) N(1) H(2) 97.932768780751 1_555 1_555 1_555 1_555 yes
N(3) N(2) C(1) S(1) 0.3711578157976 1_555 1_555 1_555 1_555 yes
N(3) N(2) C(1) S(2) -175.60377952367 1_555 1_555 1_555 1_555 yes
C(1) N(2) N(3) C(2) 0.61924140421379 1_555 1_555 1_555 1_555 yes
N(2) N(3) C(2) S(1) -1.3525164066083 1_555 1_555 1_555 1_555 yes
N(2) N(3) C(2) N(4) 178.1787440601 1_555 1_555 1_555 1_555 yes
C(3) N(4) C(2) S(1) -0.15914708159182 1_555 1_555 1_555 1_555 yes
C(2) N(4) C(3) O(3) -2.3006510887744 1_555 1_555 1_555 1_555 yes
C(3) N(4) C(2) N(3) -179.6490754915 1_555 1_555 1_555 1_555 yes
C(2) N(4) C(3) C(4) 178.74449037457 1_555 1_555 1_555 1_555 yes
H(3) N(4) C(2) S(1) 178.56782117854 1_555 1_555 1_555 1_555 yes
H(3) N(4) C(2) N(3) -0.92210723136536 1_555 1_555 1_555 1_555 yes
H(3) N(4) C(3) O(3) 178.99609328837 1_555 1_555 1_555 1_555 yes
H(3) N(4) C(3) C(4) 0.41230549516633E-1 1_555 1_555 1_555 1_555 yes
O(3) C(3) C(4) H(4A) -108.00261646933 1_555 1_555 1_555 1_555 yes
O(3) C(3) C(4) H(4B) 132.16632051659 1_555 1_555 1_555 1_555 yes
O(3) C(3) C(4) H(4C) 12.398667854888 1_555 1_555 1_555 1_555 yes
N(4) C(3) C(4) H(4A) 70.903907413119 1_555 1_555 1_555 1_555 yes
N(4) C(3) C(4) H(4B) -48.927159803174 1_555 1_555 1_555 1_555 yes
N(4) C(3) C(4) H(4C) -168.69481246487 1_555 1_555 1_555 1_555 yes

loop_
_atom_dummy_label
_atom_dummy_fract_x
_atom_dummy_fract_y
_atom_dummy_fract_z
DUM0 0 0 0
